data_1563693
loop_
_publ_author_name
'Mei, Dajiang'
'Cao, Wangzhu'
'Wang, Naizheng'
'Jiang, Xingxing'
'Zhao, Jun'
'Wang, Weikang'
'Dang, Junhui'
'Zhang, Shiyan'
'Wu, Yuandong'
'Rao, Pinhua'
'Lin, Zheshuai'

_publ_section_title
;
 Breaking through the &#x201C;3.0 eV wall&#x201D; of energy band gap in
 mid-infrared nonlinear optical rare earth chalcogenides by
 charge-transfer engineering
;
_journal_issue 8
_journal_name_full 'Materials Horizons'
_journal_page_first 2330
_journal_page_last 2334
_journal_paper_doi 10.1039/D1MH00562F
_journal_volume 8
_journal_year 2021
_chemical_formula_moiety 'Ge K S4 Y'
_chemical_formula_sum 'Ge K S4 Y'
_chemical_formula_weight 328.84
_chemical_name_systematic KYGeS4
_space_group_crystal_system monoclinic
_space_group_IT_number 4
_space_group_name_Hall 'P 2yb'
_space_group_name_H-M_alt 'P 1 21 1'
_atom_sites_solution_primary dual
_audit_block_doi 10.25505/fiz.icsd.cc25mkgv
_audit_creation_date 2020-07-02
_audit_creation_method
;
Olex2 1.2
(compiled 2017.08.10 svn.r3458 for OlexSys, GUI svn.r5381)
;
_audit_update_record
;
2020-07-08 deposited with the CCDC.	2021-06-17 downloaded from the CCDC.
;
_cell_angle_alpha 90
_cell_angle_beta 108.07(2)
_cell_angle_gamma 90
_cell_formula_units_Z 2
_cell_length_a 6.428(6)
_cell_length_b 6.641(6)
_cell_length_c 8.612(8)
_cell_measurement_reflns_used 2072
_cell_measurement_temperature 293(2)
_cell_measurement_theta_max 30.81
_cell_measurement_theta_min 2.49
_cell_volume 349.5(6)
_computing_molecular_graphics 'Olex2 (Dolomanov et al., 2009)'
_computing_publication_material 'Olex2 (Dolomanov et al., 2009)'
_computing_structure_refinement 'ShelXL (Sheldrick, 2015)'
_computing_structure_solution 'ShelXT (Sheldrick, 2015)'
_diffrn_ambient_temperature 293(2)
_diffrn_measured_fraction_theta_full 0.988
_diffrn_measured_fraction_theta_max 0.988
_diffrn_measurement_device_type 'CCD area detector'
_diffrn_measurement_method 'phi and omega scans'
_diffrn_radiation_monochromator graphite
_diffrn_radiation_type MoK\a
_diffrn_radiation_wavelength 0.71073
_diffrn_reflns_av_R_equivalents 0.0297
_diffrn_reflns_av_unetI/netI 0.0395
_diffrn_reflns_Laue_measured_fraction_full 0.988
_diffrn_reflns_Laue_measured_fraction_max 0.988
_diffrn_reflns_limit_h_max 7
_diffrn_reflns_limit_h_min -7
_diffrn_reflns_limit_k_max 7
_diffrn_reflns_limit_k_min -6
_diffrn_reflns_limit_l_max 9
_diffrn_reflns_limit_l_min -10
_diffrn_reflns_number 2140
_diffrn_reflns_point_group_measured_fraction_full 0.990
_diffrn_reflns_point_group_measured_fraction_max 0.990
_diffrn_reflns_theta_full 25.017
_diffrn_reflns_theta_max 25.017
_diffrn_reflns_theta_min 2.488
_exptl_absorpt_coefficient_mu 14.226
_exptl_absorpt_correction_type none
_exptl_crystal_density_diffrn 3.125
_exptl_crystal_description lump
_exptl_crystal_F_000 308
_refine_diff_density_max 0.394
_refine_diff_density_min -0.375
_refine_diff_density_rms 0.098
_refine_ls_abs_structure_details
;
 Refined as an inversion twin.
;
_refine_ls_abs_structure_Flack 0.308(9)
_refine_ls_extinction_coef 0.0104(13)
_refine_ls_extinction_expression Fc^*^=kFc[1+0.001xFc^2^\l^3^/sin(2\q)]^-1/4^
_refine_ls_extinction_method 'SHELXL-2016/4 (Sheldrick 2016)'
_refine_ls_goodness_of_fit_ref 0.907
_refine_ls_hydrogen_treatment undef
_refine_ls_matrix_type full
_refine_ls_number_parameters 66
_refine_ls_number_reflns 969
_refine_ls_number_restraints 1
_refine_ls_restrained_S_all 0.907
_refine_ls_R_factor_all 0.0158
_refine_ls_R_factor_gt 0.0152
_refine_ls_shift/su_max 0.000
_refine_ls_shift/su_mean 0.000
_refine_ls_structure_factor_coef Fsqd
_refine_ls_weighting_details 'w=1/[\s^2^(Fo^2^)] where P=(Fo^2^+2Fc^2^)/3'
_refine_ls_weighting_scheme calc
_refine_ls_wR_factor_gt 0.0339
_refine_ls_wR_factor_ref 0.0341
_reflns_Friedel_coverage 0.830
_reflns_Friedel_fraction_full 0.993
_reflns_Friedel_fraction_max 0.993
_reflns_number_gt 956
_reflns_number_total 969
_reflns_threshold_expression 'I > 2\s(I)'
_cod_data_source_file d1mh00562f2.cif
_cod_data_source_block a
_cod_depositor_comments 'Adding full bibliography for 1563693.cif.'
_cod_database_code 1563693
_shelx_shelxl_version_number 2016/4
_shelx_space_group_comment
;
The symmetry employed for this shelxl refinement is uniquely defined
by the following loop, which should always be used as a source of
symmetry information in preference to the above space-group names.
They are only intended as comments.
;
_olex2_refinement_description
;
1. Twinned data refinement
 Scales: 0.692(9)
 0.308(9)
;
_olex2_submission_special_instructions 'No special instructions were received'

loop_
_space_group_symop_operation_xyz
'x, y, z'
'-x, y+1/2, -z'

loop_
_atom_site_label
_atom_site_type_symbol
_atom_site_fract_x
_atom_site_fract_y
_atom_site_fract_z
_atom_site_U_iso_or_equiv
_atom_site_adp_type
_atom_site_occupancy
_atom_site_site_symmetry_order
_atom_site_calc_flag
_atom_site_refinement_flags_posn
_atom_site_refinement_flags_adp
_atom_site_refinement_flags_occupancy
_atom_site_disorder_assembly
_atom_site_disorder_group
Y1 Y 0.23042(7) 0.48217(7) 0.55148(5) 0.01174(14) Uani 1 1 d . . . . .
Ge1 Ge 0.77893(7) 0.51702(7) 0.67611(5) 0.01061(14) Uani 1 1 d . . . . .
K1 K 0.26569(18) 0.5009(2) 0.06317(12) 0.0300(3) Uani 1 1 d . . . . .
S1 S 0.57710(17) 0.5186(2) 0.83662(13) 0.0177(3) Uani 1 1 d . . . . .
S3 S 1.0282(2) 0.75584(19) 0.72010(15) 0.0131(3) Uani 1 1 d . . . . .
S4 S 0.9861(2) 0.24658(19) 0.70269(15) 0.0126(3) Uani 1 1 d . . . . .
S2 S 0.56673(19) 0.58040(19) 0.42636(14) 0.0138(3) Uani 1 1 d . . . . .

loop_
_atom_site_aniso_label
_atom_site_aniso_U_11
_atom_site_aniso_U_22
_atom_site_aniso_U_33
_atom_site_aniso_U_23
_atom_site_aniso_U_13
_atom_site_aniso_U_12
Y1 0.0102(2) 0.0124(2) 0.0134(2) -0.00039(19) 0.00475(17) -0.0005(2)
Ge1 0.0092(2) 0.0106(3) 0.0126(2) 0.0002(2) 0.00421(19) 0.0005(2)
K1 0.0375(6) 0.0355(7) 0.0182(6) 0.0029(6) 0.0101(5) 0.0018(8)
S1 0.0148(5) 0.0260(7) 0.0144(6) -0.0021(6) 0.0079(5) -0.0017(6)
S3 0.0122(6) 0.0106(6) 0.0158(8) -0.0009(5) 0.0034(5) -0.0009(6)
S4 0.0129(6) 0.0095(6) 0.0159(7) 0.0000(4) 0.0053(5) 0.0012(5)
S2 0.0124(6) 0.0161(6) 0.0125(6) 0.0018(5) 0.0033(5) -0.0018(5)

loop_
_atom_type_symbol
_atom_type_description
_atom_type_scat_dispersion_real
_atom_type_scat_dispersion_imag
_atom_type_scat_source
Ge Ge 0.1547 1.8001 'International Tables Vol C Tables 4.2.6.8 and 6.1.1.4'
K K 0.2009 0.2494 'International Tables Vol C Tables 4.2.6.8 and 6.1.1.4'
S S 0.1246 0.1234 'International Tables Vol C Tables 4.2.6.8 and 6.1.1.4'
Y Y -2.7962 3.5667 'International Tables Vol C Tables 4.2.6.8 and 6.1.1.4'

loop_
_geom_angle_atom_site_label_1
_geom_angle_atom_site_label_2
_geom_angle_atom_site_label_3
_geom_angle
_geom_angle_site_symmetry_1
_geom_angle_site_symmetry_3
_geom_angle_publ_flag
Ge1 Y1 Ge1 143.94(5) . 1_455 ?
Ge1 Y1 K1 57.24(3) 1_455 1_556 ?
Ge1 Y1 K1 128.19(3) 1_455 . ?
Ge1 Y1 K1 86.66(4) . . ?
Ge1 Y1 K1 87.40(3) . 1_556 ?
K1 Y1 K1 173.39(4) . 1_556 ?
S1 Y1 Ge1 40.02(4) . . ?
S1 Y1 Ge1 104.19(8) . 1_455 ?
S1 Y1 K1 47.40(6) . 1_556 ?
S1 Y1 K1 126.54(6) . . ?
S1 Y1 S3 151.71(5) . 2_646 ?
S1 Y1 S3 82.10(7) . 1_455 ?
S1 Y1 S4 92.84(8) . 1_455 ?
S1 Y1 S4 134.70(6) . 2_656 ?
S1 Y1 S2 79.29(8) . . ?
S1 Y1 S2 78.66(5) . 2_646 ?
S3 Y1 Ge1 125.95(4) 2_646 . ?
S3 Y1 Ge1 87.54(6) 2_646 1_455 ?
S3 Y1 Ge1 112.90(5) 1_455 . ?
S3 Y1 Ge1 40.00(4) 1_455 1_455 ?
S3 Y1 K1 133.08(5) 2_646 1_556 ?
S3 Y1 K1 130.34(5) 1_455 . ?
S3 Y1 K1 53.35(6) 2_646 . ?
S3 Y1 K1 50.15(4) 1_455 1_556 ?
S3 Y1 S3 120.59(6) 2_646 1_455 ?
S3 Y1 S2 73.08(6) 2_646 2_646 ?
S3 Y1 S2 143.02(5) 1_455 2_646 ?
S4 Y1 Ge1 40.21(4) 1_455 1_455 ?
S4 Y1 Ge1 124.95(5) 1_455 . ?
S4 Y1 Ge1 86.47(6) 2_656 1_455 ?
S4 Y1 Ge1 114.97(4) 2_656 . ?
S4 Y1 K1 132.79(4) 1_455 . ?
S4 Y1 K1 128.96(5) 2_656 1_556 ?
S4 Y1 K1 51.85(5) 2_656 . ?
S4 Y1 K1 53.55(4) 1_455 1_556 ?
S4 Y1 S3 70.62(7) 2_656 2_646 ?
S4 Y1 S3 73.29(7) 1_455 1_455 ?
S4 Y1 S3 79.54(7) 1_455 2_646 ?
S4 Y1 S3 78.84(8) 2_656 1_455 ?
S4 Y1 S4 119.71(6) 1_455 2_656 ?
S4 Y1 S2 76.44(7) 1_455 2_646 ?
S4 Y1 S2 135.78(5) 2_656 2_646 ?
S2 Y1 Ge1 69.06(4) 2_646 . ?
S2 Y1 Ge1 40.65(5) . . ?
S2 Y1 Ge1 161.87(4) . 1_455 ?
S2 Y1 Ge1 116.40(4) 2_646 1_455 ?
S2 Y1 K1 125.82(4) . 1_556 ?
S2 Y1 K1 47.72(4) . . ?
S2 Y1 K1 86.15(3) 2_646 . ?
S2 Y1 K1 94.43(3) 2_646 1_556 ?
S2 Y1 S3 97.59(7) . 2_646 ?
S2 Y1 S3 125.16(6) . 1_455 ?
S2 Y1 S4 78.95(7) . 2_656 ?
S2 Y1 S4 157.86(5) . 1_455 ?
S2 Y1 S2 81.71(5) . 2_646 ?
Y1 Ge1 Y1 143.94(5) . 1_655 ?
Y1 Ge1 K1 89.07(3) . 2_656 ?
Y1 Ge1 K1 140.82(4) . 1_656 ?
Y1 Ge1 K1 73.96(7) 1_655 1_656 ?
Y1 Ge1 K1 116.80(3) 1_655 2_656 ?
K1 Ge1 K1 73.25(5) 1_656 2_656 ?
S1 Ge1 Y1 159.91(4) . 1_655 ?
S1 Ge1 Y1 55.12(6) . . ?
S1 Ge1 K1 58.32(6) . 2_656 ?
S1 Ge1 K1 86.20(9) . 1_656 ?
S1 Ge1 S3 115.72(7) . . ?
S1 Ge1 S4 113.51(6) . . ?
S1 Ge1 S2 108.05(8) . . ?
S3 Ge1 Y1 137.73(5) . . ?
S3 Ge1 Y1 57.08(6) . 1_655 ?
S3 Ge1 K1 60.81(6) . 1_656 ?
S3 Ge1 K1 59.84(6) . 2_656 ?
S3 Ge1 S4 100.66(9) . . ?
S4 Ge1 Y1 121.14(6) . . ?
S4 Ge1 Y1 55.26(5) . 1_655 ?
S4 Ge1 K1 138.22(5) . 2_656 ?
S4 Ge1 K1 65.14(5) . 1_656 ?
S2 Ge1 Y1 92.04(7) . 1_655 ?
S2 Ge1 Y1 55.26(4) . . ?
S2 Ge1 K1 162.68(4) . 1_656 ?
S2 Ge1 K1 105.40(6) . 2_656 ?
S2 Ge1 S3 103.16(6) . . ?
S2 Ge1 S4 115.38(6) . . ?
Y1 K1 Y1 173.39(4) . 1_554 ?
Ge1 K1 Y1 52.25(4) 2_646 . ?
Ge1 K1 Y1 125.60(6) 1_454 . ?
Ge1 K1 Y1 123.98(5) 2_646 1_554 ?
Ge1 K1 Y1 48.80(5) 1_454 1_554 ?
Ge1 K1 Ge1 109.49(5) 1_454 2_646 ?
S1 K1 Y1 146.40(5) 1_554 . ?
S1 K1 Y1 98.56(4) 2_646 1_554 ?
S1 K1 Y1 39.52(4) 1_554 1_554 ?
S1 K1 Y1 79.92(3) 2_646 . ?
S1 K1 Y1 101.09(4) 2_656 1_554 ?
S1 K1 Y1 83.63(4) 2_656 . ?
S1 K1 Ge1 122.78(6) 1_554 2_646 ?
S1 K1 Ge1 134.21(6) 2_656 2_646 ?
S1 K1 Ge1 87.98(8) 1_554 1_454 ?
S1 K1 Ge1 110.45(5) 2_646 1_454 ?
S1 K1 Ge1 106.02(5) 2_656 1_454 ?
S1 K1 Ge1 33.01(4) 2_646 2_646 ?
S1 K1 S1 85.94(5) 1_554 2_656 ?
S1 K1 S1 143.09(6) 2_646 2_656 ?
S1 K1 S1 89.80(5) 1_554 2_646 ?
S1 K1 S3 69.06(7) 1_554 1_454 ?
S1 K1 S3 65.56(5) 2_646 2_646 ?
S1 K1 S3 153.94(7) 1_554 2_646 ?
S1 K1 S4 148.58(7) 1_554 2_656 ?
S1 K1 S4 78.49(6) 2_646 1_454 ?
S1 K1 S4 73.95(7) 1_554 1_454 ?
S3 K1 Y1 137.33(6) 1_454 . ?
S3 K1 Y1 132.13(5) 2_646 1_554 ?
S3 K1 Y1 41.41(3) 2_646 . ?
S3 K1 Y1 41.45(5) 1_454 1_554 ?
S3 K1 Ge1 144.68(5) 1_454 2_646 ?
S3 K1 Ge1 92.74(8) 2_646 1_454 ?
S3 K1 Ge1 33.52(3) 2_646 2_646 ?
S3 K1 Ge1 35.19(4) 1_454 1_454 ?
S3 K1 S1 136.36(5) 1_454 2_646 ?
S3 K1 S1 75.27(6) 1_454 2_656 ?
S3 K1 S1 118.66(5) 2_646 2_656 ?
S3 K1 S3 122.81(7) 1_454 2_646 ?
S3 K1 S4 59.44(7) 1_454 1_454 ?
S3 K1 S4 96.39(8) 1_454 2_656 ?
S3 K1 S4 92.04(8) 2_646 1_454 ?
S4 K1 Y1 40.16(4) 1_454 1_554 ?
S4 K1 Y1 41.02(4) 2_656 . ?
S4 K1 Y1 133.44(6) 1_454 . ?
S4 K1 Y1 137.46(5) 2_656 1_554 ?
S4 K1 Ge1 90.21(8) 1_454 2_646 ?
S4 K1 Ge1 95.36(8) 2_656 1_454 ?
S4 K1 Ge1 85.49(7) 2_656 2_646 ?
S4 K1 Ge1 34.85(4) 1_454 1_454 ?
S4 K1 S1 134.40(5) 1_454 2_656 ?
S4 K1 S1 63.07(5) 2_656 2_656 ?
S4 K1 S1 117.75(6) 2_656 2_646 ?
S4 K1 S3 57.28(6) 2_656 2_646 ?
S4 K1 S4 123.64(7) 2_656 1_454 ?
S2 K1 Y1 146.04(6) . 1_554 ?
S2 K1 Y1 40.37(5) . . ?
S2 K1 Ge1 160.93(5) . 1_454 ?
S2 K1 Ge1 72.95(6) . 2_646 ?
S2 K1 S1 82.16(5) . 2_646 ?
S2 K1 S1 106.82(8) . 1_554 ?
S2 K1 S1 64.26(4) . 2_656 ?
S2 K1 S3 139.53(7) . 1_454 ?
S2 K1 S3 79.27(7) . 2_646 ?
S2 K1 S4 160.64(6) . 1_454 ?
S2 K1 S4 65.72(7) . 2_656 ?
Y1 S1 K1 93.09(9) . 1_556 ?
Y1 S1 K1 113.76(5) . 2_656 ?
Y1 S1 K1 102.56(5) . 2_646 ?
Ge1 S1 Y1 84.86(9) . . ?
Ge1 S1 K1 88.25(5) . 2_646 ?
Ge1 S1 K1 88.66(5) . 2_656 ?
Ge1 S1 K1 176.99(7) . 1_556 ?
K1 S1 K1 94.18(5) 1_556 2_656 ?
K1 S1 K1 143.09(6) 2_656 2_646 ?
K1 S1 K1 90.06(5) 1_556 2_646 ?
Y1 S3 Y1 99.17(8) 2_656 1_655 ?
Y1 S3 K1 168.77(5) 1_655 2_656 ?
Y1 S3 K1 85.24(8) 2_656 2_656 ?
Y1 S3 K1 170.83(5) 2_656 1_656 ?
Y1 S3 K1 88.40(8) 1_655 1_656 ?
Ge1 S3 Y1 91.76(7) . 2_656 ?
Ge1 S3 Y1 82.92(8) . 1_655 ?
Ge1 S3 K1 84.00(7) . 1_656 ?
Ge1 S3 K1 86.64(8) . 2_656 ?
K1 S3 K1 86.40(7) 1_656 2_656 ?
Y1 S4 Y1 101.53(7) 1_655 2_646 ?
Y1 S4 K1 169.90(5) 2_646 1_656 ?
Y1 S4 K1 87.13(8) 2_646 2_646 ?
Y1 S4 K1 171.29(5) 1_655 2_646 ?
Y1 S4 K1 86.29(7) 1_655 1_656 ?
Ge1 S4 Y1 106.88(7) . 2_646 ?
Ge1 S4 Y1 84.53(8) . 1_655 ?
Ge1 S4 K1 94.00(7) . 2_646 ?
Ge1 S4 K1 80.01(6) . 1_656 ?
K1 S4 K1 85.00(7) 2_646 1_656 ?
Y1 S2 Y1 124.70(5) . 2_656 ?
Y1 S2 K1 91.91(8) . . ?
Y1 S2 K1 109.68(5) 2_656 . ?
Ge1 S2 Y1 84.09(8) . . ?
Ge1 S2 Y1 88.98(5) . 2_656 ?
Ge1 S2 K1 159.37(7) . . ?

loop_
_geom_bond_atom_site_label_1
_geom_bond_atom_site_label_2
_geom_bond_distance
_geom_bond_site_symmetry_2
_geom_bond_publ_flag
Y1 Ge1 3.360(3) . ?
Y1 Ge1 3.400(3) 1_455 ?
Y1 K1 4.343(4) 1_556 ?
Y1 K1 4.283(4) . ?
Y1 S1 2.768(2) . ?
Y1 S3 2.843(2) 2_646 ?
Y1 S3 2.876(2) 1_455 ?
Y1 S4 2.814(2) 2_656 ?
Y1 S4 2.807(2) 1_455 ?
Y1 S2 2.776(2) . ?
Y1 S2 2.950(3) 2_646 ?
Ge1 Y1 3.400(3) 1_655 ?
Ge1 K1 3.981(3) 2_656 ?
Ge1 K1 3.800(3) 1_656 ?
Ge1 S1 2.1695(18) . ?
Ge1 S3 2.202(2) . ?
Ge1 S4 2.205(2) . ?
Ge1 S2 2.201(2) . ?
K1 Y1 4.343(4) 1_554 ?
K1 Ge1 3.800(3) 1_454 ?
K1 Ge1 3.981(3) 2_646 ?
K1 S1 3.389(4) 2_646 ?
K1 S1 3.201(3) 1_554 ?
K1 S1 3.612(4) 2_656 ?
K1 S3 3.448(3) 2_646 ?
K1 S3 3.336(3) 1_454 ?
K1 S4 3.372(3) 2_656 ?
K1 S4 3.501(3) 1_454 ?
K1 S2 3.170(3) . ?
S1 K1 3.612(4) 2_646 ?
S1 K1 3.201(3) 1_556 ?
S1 K1 3.389(4) 2_656 ?
S3 Y1 2.843(2) 2_656 ?
S3 Y1 2.876(2) 1_655 ?
S3 K1 3.336(3) 1_656 ?
S3 K1 3.448(3) 2_656 ?
S4 Y1 2.807(2) 1_655 ?
S4 Y1 2.814(2) 2_646 ?
S4 K1 3.372(3) 2_646 ?
S4 K1 3.501(3) 1_656 ?
S2 Y1 2.950(3) 2_656 ?

loop_
_twin_individual_id
_twin_individual_mass_fraction_refined
1 0.692(9)
2 0.308(9)
